data_7012727
loop_
_publ_author_name
'Lancaster, Simon J.'
'Hughes, David L.'

_publ_section_title
;
 The synthesis of half-sandwich bis(pentafluorophenyl)boryl-substituted
 cyclopentadienyl zirconium, niobium and tantalum complexes and the
 isolation and molecular structure of a zwitterionic niobocene
;
_journal_issue 9
_journal_name_full 'Dalton Transactions'
_journal_page_first 1779
_journal_paper_doi 10.1039/b300552f
_journal_year 2003
_chemical_formula_moiety 'C25 H17 B Cl3 F10 Nb Si, 1.5(C7 H8)'
_chemical_formula_structural '[NbCl2{C5H4B(Cl)(C6F5)2}(C5H4SiMe3)].1.5(toluene)'
_chemical_formula_sum 'C35.5 H29 B Cl3 F10 Nb Si'
_chemical_formula_weight 883.75
_chemical_name_common 'complex 9'
_chemical_name_systematic
; 
? 
;
_space_group_IT_number 2
_symmetry_cell_setting triclinic
_symmetry_Int_Tables_number 2
_symmetry_space_group_name_Hall '-P 1'
_symmetry_space_group_name_H-M 'P -1'
_atom_sites_solution_hydrogens geom
_atom_sites_solution_primary direct
_atom_sites_solution_secondary difmap
_audit_creation_method SHELXL-97
_cell_angle_alpha 116.58(3)
_cell_angle_beta 99.60(2)
_cell_angle_gamma 96.390(10)
_cell_formula_units_Z 2
_cell_length_a 9.601(2)
_cell_length_b 14.492(4)
_cell_length_c 15.252(8)
_cell_measurement_temperature 140(1)
_cell_volume 1829.2(13)
_computing_cell_refinement 'DENZO/CELL (Otwinowski and Minor, 1985)'
_computing_data_collection 'MSC R-Axis-II control software'
_computing_data_reduction 'DENZO, SCALEPACK (Otwinowski and Minor, 1985)'
_computing_molecular_graphics 'ORTEP (Johnson, 1971)'
_computing_publication_material 'SHELXL (Sheldrick, 1997)'
_computing_structure_refinement 'SHELXL (Sheldrick, 1997)'
_computing_structure_solution 'SHELXS (Sheldrick, 1997)'
_diffrn_ambient_temperature 140(1)
_diffrn_measured_fraction_theta_full 0.930
_diffrn_measured_fraction_theta_max 0.930
_diffrn_measurement_device 'Rigaku R-Axis-IIc'
_diffrn_measurement_method 'image-plate oscillation photos'
_diffrn_radiation_monochromator graphite
_diffrn_radiation_source 'rotating anode'
_diffrn_radiation_type Mo-K\a
_diffrn_radiation_wavelength 0.71073
_diffrn_reflns_av_R_equivalents 0.0387
_diffrn_reflns_av_sigmaI/netI 0.0573
_diffrn_reflns_limit_h_max 11
_diffrn_reflns_limit_h_min -11
_diffrn_reflns_limit_k_max 17
_diffrn_reflns_limit_k_min -17
_diffrn_reflns_limit_l_max 18
_diffrn_reflns_limit_l_min -18
_diffrn_reflns_number 10730
_diffrn_reflns_theta_full 25.46
_diffrn_reflns_theta_max 25.46
_diffrn_reflns_theta_min 1.61
_diffrn_standards_decay_% 0
_exptl_absorpt_coefficient_mu 0.658
_exptl_absorpt_correction_type 'not applied'
_exptl_crystal_colour orange-brown
_exptl_crystal_density_diffrn 1.605
_exptl_crystal_density_method 'not measured'
_exptl_crystal_description 'diamond-shaped plate'
_exptl_crystal_F_000 886
_exptl_crystal_size_max 0.55
_exptl_crystal_size_mid 0.32
_exptl_crystal_size_min 0.15
_refine_diff_density_max 0.600
_refine_diff_density_min -0.887
_refine_diff_density_rms 0.074
_refine_ls_extinction_method none
_refine_ls_goodness_of_fit_ref 1.068
_refine_ls_hydrogen_treatment mixed
_refine_ls_matrix_type full
_refine_ls_number_parameters 465
_refine_ls_number_reflns 6318
_refine_ls_number_restraints 15
_refine_ls_restrained_S_all 1.167
_refine_ls_R_factor_all 0.0465
_refine_ls_R_factor_gt 0.0389
_refine_ls_shift/su_max 0.009
_refine_ls_shift/su_mean 0.001
_refine_ls_structure_factor_coef Fsqd
_refine_ls_weighting_details 'calc w=1/[\s^2^(Fo^2^)+(0.0656P)^2^] where P=(Fo^2^+2Fc^2^)/3'
_refine_ls_weighting_scheme calc
_refine_ls_wR_factor_gt 0.1093
_refine_ls_wR_factor_ref 0.1123
_reflns_number_gt 5315
_reflns_number_total 6318
_reflns_threshold_expression I>2sigma(I)
_cod_data_source_file b300552f.txt
_cod_data_source_block simonl6a
_cod_depositor_comments
;
The following automatic conversions were performed:
'_symmetry_cell_setting' value 'Triclinic' changed to 'triclinic'
according to '/home/saulius/struct/CIF-dictionaries/cif_core.dic'
dictionary named 'cif_core.dic' version 2.4.1 from 2010-06-29.

Automatic conversion script
Id: cif_fix_enum 1527 2010-12-29 10:47:43Z saulius 
;
_cod_original_cell_volume 1829.2(11)
_cod_original_sg_symbol_H-M P-1
_cod_database_code 7012727

loop_
_symmetry_equiv_pos_as_xyz
'x, y, z'
'-x, -y, -z'

loop_
_atom_site_label
_atom_site_type_symbol
_atom_site_fract_x
_atom_site_fract_y
_atom_site_fract_z
_atom_site_U_iso_or_equiv
_atom_site_adp_type
_atom_site_occupancy
_atom_site_symmetry_multiplicity
_atom_site_calc_flag
_atom_site_refinement_flags
_atom_site_disorder_assembly
_atom_site_disorder_group
Nb Nb 0.55031(3) 0.21951(2) 0.47414(2) 0.02857(11) Uani 1 1 d . . .
B1 B 0.4554(4) 0.4449(3) 0.6855(3) 0.0301(7) Uani 1 1 d . . .
C11 C 0.5792(3) 0.3835(2) 0.6375(2) 0.0301(7) Uani 1 1 d . . .
C12 C 0.6443(3) 0.3095(3) 0.6585(2) 0.0330(7) Uani 1 1 d . . .
H12 H 0.6126 0.2784 0.6952 0.040 Uiso 1 1 calc R . .
C13 C 0.7634(4) 0.2907(3) 0.6154(2) 0.0379(8) Uani 1 1 d . . .
H13 H 0.8265 0.2486 0.6218 0.045 Uiso 1 1 calc R . .
C14 C 0.7700(4) 0.3474(3) 0.5604(3) 0.0375(8) Uani 1 1 d . . .
H14 H 0.8362 0.3473 0.5223 0.045 Uiso 1 1 calc R . .
C15 C 0.6568(3) 0.4045(2) 0.5739(2) 0.0327(7) Uani 1 1 d . . .
H15 H 0.6368 0.4483 0.5459 0.039 Uiso 1 1 calc R . .
Cl2 Cl 0.32855(8) 0.44800(6) 0.57501(5) 0.03211(19) Uani 1 1 d . . .
C31 C 0.5232(4) 0.5699(3) 0.7688(2) 0.0319(7) Uani 1 1 d . . .
C32 C 0.4313(4) 0.6359(3) 0.8095(2) 0.0369(8) Uani 1 1 d . . .
C33 C 0.4760(5) 0.7412(3) 0.8797(3) 0.0477(10) Uani 1 1 d . . .
C34 C 0.6214(5) 0.7857(3) 0.9145(3) 0.0522(11) Uani 1 1 d . . .
C35 C 0.7191(4) 0.7244(3) 0.8789(3) 0.0479(10) Uani 1 1 d . . .
C36 C 0.6686(4) 0.6203(3) 0.8085(2) 0.0396(8) Uani 1 1 d . . .
F32 F 0.2868(2) 0.59787(17) 0.77939(15) 0.0490(5) Uani 1 1 d . . .
F33 F 0.3794(3) 0.80073(19) 0.91508(18) 0.0700(8) Uani 1 1 d . . .
F34 F 0.6673(3) 0.88854(17) 0.98494(17) 0.0746(9) Uani 1 1 d . . .
F35 F 0.8613(3) 0.7664(2) 0.91495(18) 0.0760(9) Uani 1 1 d . . .
F36 F 0.7728(2) 0.56398(19) 0.77923(17) 0.0582(7) Uani 1 1 d . . .
C41 C 0.3743(3) 0.3905(2) 0.7423(2) 0.0293(7) Uani 1 1 d . . .
C42 C 0.4550(3) 0.3981(2) 0.8309(2) 0.0303(7) Uani 1 1 d . . .
C43 C 0.4029(4) 0.3573(3) 0.8888(2) 0.0331(7) Uani 1 1 d . . .
C44 C 0.2619(4) 0.3033(3) 0.8569(3) 0.0401(8) Uani 1 1 d . . .
C45 C 0.1772(4) 0.2926(3) 0.7701(3) 0.0430(9) Uani 1 1 d . . .
C46 C 0.2319(4) 0.3372(3) 0.7159(2) 0.0366(8) Uani 1 1 d . . .
F42 F 0.59676(19) 0.44744(15) 0.86558(13) 0.0360(4) Uani 1 1 d . . .
F43 F 0.4887(2) 0.36949(15) 0.97419(13) 0.0409(5) Uani 1 1 d . . .
F44 F 0.2083(2) 0.2604(2) 0.90982(17) 0.0576(6) Uani 1 1 d . . .
F45 F 0.0381(2) 0.2394(2) 0.73765(19) 0.0675(8) Uani 1 1 d . . .
F46 F 0.1358(2) 0.32469(18) 0.63325(15) 0.0471(5) Uani 1 1 d . . .
Cl5 Cl 0.34234(9) 0.16966(6) 0.51667(6) 0.0371(2) Uani 1 1 d . . .
Cl6 Cl 0.65135(10) 0.07093(7) 0.44917(6) 0.0430(2) Uani 1 1 d . . .
C71 C 0.4378(3) 0.1103(2) 0.2915(2) 0.0301(7) Uani 1 1 d . . .
C72 C 0.3635(4) 0.1933(3) 0.3305(2) 0.0329(7) Uani 1 1 d . . .
H72 H 0.2664 0.1846 0.3314 0.039 Uiso 1 1 calc R . .
C73 C 0.4587(4) 0.2909(3) 0.3677(2) 0.0344(7) Uani 1 1 d . . .
H73 H 0.4364 0.3572 0.3988 0.041 Uiso 1 1 calc R . .
C74 C 0.5943(4) 0.2700(3) 0.3493(2) 0.0343(7) Uani 1 1 d . . .
H74 H 0.6767 0.3201 0.3648 0.041 Uiso 1 1 calc R . .
C75 C 0.5821(4) 0.1602(3) 0.3036(2) 0.0314(7) Uani 1 1 d . . .
H75 H 0.6562 0.1253 0.2843 0.038 Uiso 1 1 calc R . .
Si7 Si 0.35606(10) -0.03706(7) 0.21773(7) 0.0345(2) Uani 1 1 d . . .
C76 C 0.2630(4) -0.0822(3) 0.2938(3) 0.0470(9) Uani 1 1 d . . .
H76A H 0.1880 -0.0441 0.3125 0.070 Uiso 1 1 calc R . .
H76B H 0.3316 -0.0694 0.3536 0.070 Uiso 1 1 calc R . .
H76C H 0.2216 -0.1564 0.2544 0.070 Uiso 1 1 calc R . .
C77 C 0.5020(4) -0.1087(3) 0.1794(3) 0.0506(10) Uani 1 1 d . . .
H77A H 0.5483 -0.0839 0.1404 0.076 Uiso 1 1 calc R . .
H77B H 0.4616 -0.1829 0.1393 0.076 Uiso 1 1 calc R . .
H77C H 0.5718 -0.0962 0.2385 0.076 Uiso 1 1 calc R . .
C78 C 0.2226(4) -0.0536(3) 0.1045(3) 0.0480(9) Uani 1 1 d . . .
H78A H 0.1479 -0.0162 0.1260 0.072 Uiso 1 1 calc R . .
H78B H 0.1806 -0.1272 0.0612 0.072 Uiso 1 1 calc R . .
H78C H 0.2708 -0.0260 0.0683 0.072 Uiso 1 1 calc R . .
C81 C 0.9783(4) 0.2651(4) 0.3209(3) 0.0537(11) Uani 1 1 d . . .
C82 C 0.9268(5) 0.2003(4) 0.2194(3) 0.0660(13) Uani 1 1 d . . .
H82 H 0.9107 0.2292 0.1760 0.079 Uiso 1 1 calc R . .
C83 C 0.8992(5) 0.0950(5) 0.1817(4) 0.0694(14) Uani 1 1 d . . .
H83 H 0.8667 0.0527 0.1121 0.083 Uiso 1 1 calc R . .
C84 C 0.9169(5) 0.0474(4) 0.2413(5) 0.0755(16) Uani 1 1 d . . .
H84 H 0.8951 -0.0258 0.2131 0.091 Uiso 1 1 calc R . .
C85 C 0.9697(4) 0.1125(4) 0.3480(4) 0.0685(13) Uani 1 1 d . . .
H85 H 0.9830 0.0831 0.3910 0.082 Uiso 1 1 calc R . .
C86 C 1.0004(4) 0.2212(4) 0.3856(3) 0.0511(10) Uani 1 1 d . . .
H86 H 1.0362 0.2653 0.4547 0.061 Uiso 1 1 calc R . .
C87 C 1.0108(5) 0.3857(4) 0.3632(5) 0.0809(16) Uani 1 1 d . . .
H87A H 1.0719 0.4043 0.3272 0.121 Uiso 1 1 calc R . .
H87B H 1.0588 0.4192 0.4337 0.121 Uiso 1 1 calc R . .
H87C H 0.9219 0.4089 0.3551 0.121 Uiso 1 1 calc R . .
C91 C 1.0396(18) 0.5350(11) -0.0115(8) 0.127(6) Uiso 0.481(4) 1 d PD . .
C92 C 0.9480(11) 0.4549(8) -0.0824(6) 0.221(8) Uani 0.963(8) 1 d PD . .
C93 C 0.882(2) 0.3763(11) -0.0622(10) 0.157(8) Uiso 0.481(4) 1 d PD . .
C94 C 0.8720(8) 0.3877(9) 0.0300(10) 0.159(4) Uani 0.963(8) 1 d PD . .
C95 C 0.959(2) 0.4817(13) 0.1070(10) 0.152(7) Uiso 0.481(4) 1 d PD . .

loop_
_atom_site_aniso_label
_atom_site_aniso_U_11
_atom_site_aniso_U_22
_atom_site_aniso_U_33
_atom_site_aniso_U_23
_atom_site_aniso_U_13
_atom_site_aniso_U_12
Nb 0.03645(18) 0.02688(17) 0.02595(17) 0.01483(13) 0.00866(12) 0.00849(12)
B1 0.0329(18) 0.0286(19) 0.0279(17) 0.0137(15) 0.0047(15) 0.0065(14)
C11 0.0370(16) 0.0246(16) 0.0232(14) 0.0093(12) 0.0018(13) 0.0036(13)
C12 0.0380(17) 0.0352(18) 0.0252(15) 0.0144(14) 0.0053(13) 0.0095(14)
C13 0.0351(17) 0.043(2) 0.0311(17) 0.0154(15) 0.0019(14) 0.0106(15)
C14 0.0315(16) 0.0378(19) 0.0341(17) 0.0101(15) 0.0081(14) 0.0040(14)
C15 0.0365(17) 0.0268(16) 0.0289(16) 0.0113(13) 0.0034(13) 0.0001(13)
Cl2 0.0382(4) 0.0324(4) 0.0267(4) 0.0158(3) 0.0046(3) 0.0080(3)
C31 0.0423(18) 0.0317(17) 0.0248(15) 0.0169(13) 0.0060(13) 0.0063(13)
C32 0.049(2) 0.0334(18) 0.0286(16) 0.0155(14) 0.0049(15) 0.0123(15)
C33 0.083(3) 0.034(2) 0.0281(17) 0.0152(15) 0.0115(18) 0.0217(19)
C34 0.088(3) 0.031(2) 0.0261(17) 0.0113(15) 0.0072(19) -0.008(2)
C35 0.059(2) 0.045(2) 0.0294(17) 0.0147(16) 0.0089(17) -0.0121(18)
C36 0.046(2) 0.040(2) 0.0294(17) 0.0139(15) 0.0107(15) 0.0021(15)
F32 0.0480(12) 0.0509(13) 0.0391(11) 0.0124(10) 0.0075(10) 0.0210(10)
F33 0.103(2) 0.0477(14) 0.0473(13) 0.0092(11) 0.0128(13) 0.0394(14)
F34 0.131(2) 0.0296(12) 0.0392(12) 0.0042(10) 0.0162(14) -0.0110(13)
F35 0.0681(16) 0.0722(18) 0.0474(13) 0.0067(13) 0.0105(12) -0.0343(14)
F36 0.0388(11) 0.0622(15) 0.0479(13) 0.0073(11) 0.0098(10) -0.0012(10)
C41 0.0360(16) 0.0264(16) 0.0241(14) 0.0122(13) 0.0039(13) 0.0060(13)
C42 0.0345(16) 0.0274(16) 0.0268(15) 0.0121(13) 0.0046(13) 0.0058(12)
C43 0.0443(18) 0.0326(17) 0.0246(15) 0.0159(14) 0.0058(14) 0.0102(14)
C44 0.046(2) 0.046(2) 0.0394(19) 0.0292(17) 0.0125(16) 0.0082(16)
C45 0.0352(18) 0.054(2) 0.0414(19) 0.0281(18) 0.0051(16) -0.0004(16)
C46 0.0385(18) 0.0408(19) 0.0318(17) 0.0212(15) 0.0030(15) 0.0045(15)
F42 0.0337(9) 0.0395(11) 0.0318(9) 0.0179(8) 0.0012(8) 0.0024(8)
F43 0.0538(12) 0.0430(12) 0.0274(9) 0.0199(9) 0.0036(9) 0.0111(9)
F44 0.0580(13) 0.0785(17) 0.0559(13) 0.0505(13) 0.0155(11) 0.0035(12)
F45 0.0405(12) 0.102(2) 0.0696(16) 0.0612(16) -0.0022(11) -0.0161(12)
F46 0.0367(10) 0.0687(15) 0.0378(11) 0.0344(11) -0.0039(9) -0.0026(10)
Cl5 0.0450(4) 0.0338(4) 0.0314(4) 0.0152(3) 0.0118(3) 0.0013(3)
Cl6 0.0634(6) 0.0362(5) 0.0357(4) 0.0199(4) 0.0117(4) 0.0231(4)
C71 0.0388(17) 0.0312(17) 0.0245(15) 0.0158(13) 0.0091(13) 0.0098(13)
C72 0.0393(17) 0.0357(18) 0.0284(16) 0.0183(14) 0.0080(14) 0.0127(14)
C73 0.052(2) 0.0298(17) 0.0273(16) 0.0178(14) 0.0084(15) 0.0150(14)
C74 0.0471(19) 0.0330(17) 0.0268(15) 0.0186(14) 0.0096(14) 0.0028(14)
C75 0.0390(17) 0.0344(17) 0.0239(15) 0.0152(13) 0.0100(13) 0.0097(13)
Si7 0.0435(5) 0.0280(5) 0.0308(5) 0.0135(4) 0.0084(4) 0.0063(4)
C76 0.059(2) 0.036(2) 0.045(2) 0.0211(17) 0.0107(18) -0.0007(17)
C77 0.060(2) 0.038(2) 0.046(2) 0.0125(17) 0.0130(19) 0.0167(18)
C78 0.055(2) 0.043(2) 0.039(2) 0.0171(17) 0.0055(17) 0.0050(17)
C81 0.0292(18) 0.076(3) 0.053(2) 0.029(2) 0.0102(17) 0.0069(18)
C82 0.048(2) 0.093(4) 0.051(3) 0.032(3) 0.008(2) 0.006(2)
C83 0.049(2) 0.089(4) 0.052(3) 0.019(3) 0.009(2) 0.015(2)
C84 0.038(2) 0.057(3) 0.104(4) 0.014(3) 0.019(3) 0.011(2)
C85 0.045(2) 0.088(4) 0.097(4) 0.057(3) 0.029(3) 0.031(2)
C86 0.0352(19) 0.077(3) 0.0354(19) 0.019(2) 0.0113(16) 0.0181(18)
C87 0.053(3) 0.086(4) 0.106(4) 0.057(3) 0.007(3) -0.002(3)
C92 0.132(9) 0.235(16) 0.41(2) 0.237(18) 0.092(12) 0.065(10)
C94 0.091(5) 0.223(12) 0.223(12) 0.157(11) 0.027(7) 0.053(7)

loop_
_atom_type_symbol
_atom_type_description
_atom_type_scat_dispersion_real
_atom_type_scat_dispersion_imag
_atom_type_scat_source
C C 0.0033 0.0016 'International Tables Vol C Tables 4.2.6.8 and 6.1.1.4'
H H 0.0000 0.0000 'International Tables Vol C Tables 4.2.6.8 and 6.1.1.4'
B B 0.0013 0.0007 'International Tables Vol C Tables 4.2.6.8 and 6.1.1.4'
F F 0.0171 0.0103 'International Tables Vol C Tables 4.2.6.8 and 6.1.1.4'
Si Si 0.0817 0.0704 'International Tables Vol C Tables 4.2.6.8 and 6.1.1.4'
Cl Cl 0.1484 0.1585 'International Tables Vol C Tables 4.2.6.8 and 6.1.1.4'
Nb Nb -2.0727 0.6215 'International Tables Vol C Tables 4.2.6.8 and 6.1.1.4'

loop_
_geom_angle_atom_site_label_1
_geom_angle_atom_site_label_2
_geom_angle_atom_site_label_3
_geom_angle
_geom_angle_site_symmetry_1
_geom_angle_site_symmetry_3
_geom_angle_publ_flag
Cl5 Nb Cl6 97.90(4) . . ?
Cl5 Nb C14 136.40(9) . . ?
Cl6 Nb C14 96.51(9) . . ?
Cl5 Nb C73 101.94(9) . . ?
Cl6 Nb C73 134.67(8) . . ?
C14 Nb C73 96.43(13) . . ?
Cl5 Nb C15 113.12(8) . . ?
Cl6 Nb C15 130.23(9) . . ?
C14 Nb C15 34.71(11) . . ?
C73 Nb C15 76.99(12) . . ?
Cl5 Nb C74 134.19(9) . . ?
Cl6 Nb C74 108.42(9) . . ?
C14 Nb C74 77.79(12) . . ?
C73 Nb C74 34.30(12) . . ?
C15 Nb C74 77.08(12) . . ?
Cl5 Nb C75 125.90(8) . . ?
Cl6 Nb C75 79.05(9) . . ?
C14 Nb C75 97.18(12) . . ?
C73 Nb C75 56.30(11) . . ?
C15 Nb C75 108.67(11) . . ?
C74 Nb C75 33.74(11) . . ?
Cl5 Nb C72 79.15(9) . . ?
Cl6 Nb C72 114.73(9) . . ?
C14 Nb C72 129.79(12) . . ?
C73 Nb C72 33.86(11) . . ?
C15 Nb C72 108.85(12) . . ?
C74 Nb C72 56.05(12) . . ?
C75 Nb C72 55.45(11) . . ?
Cl5 Nb C13 112.09(9) . . ?
Cl6 Nb C13 76.40(9) . . ?
C14 Nb C13 34.17(12) . . ?
C73 Nb C13 129.92(12) . . ?
C15 Nb C13 56.54(12) . . ?
C74 Nb C13 110.19(12) . . ?
C75 Nb C13 119.19(11) . . ?
C72 Nb C13 163.75(12) . . ?
Cl5 Nb C12 81.88(9) . . ?
Cl6 Nb C12 93.91(9) . . ?
C14 Nb C12 56.20(12) . . ?
C73 Nb C12 128.86(11) . . ?
C15 Nb C12 55.84(12) . . ?
C74 Nb C12 130.96(12) . . ?
C75 Nb C12 151.85(11) . . ?
C72 Nb C12 147.40(11) . . ?
C13 Nb C12 33.34(11) . . ?
Cl5 Nb C71 91.96(8) . . ?
Cl6 Nb C71 82.52(9) . . ?
C14 Nb C71 130.70(11) . . ?
C73 Nb C71 56.65(11) . . ?
C15 Nb C71 131.28(11) . . ?
C74 Nb C71 56.62(11) . . ?
C75 Nb C71 33.94(10) . . ?
C72 Nb C71 33.47(11) . . ?
C13 Nb C71 149.73(11) . . ?
C12 Nb C71 172.43(11) . . ?
Cl5 Nb C11 82.03(8) . . ?
Cl6 Nb C11 127.17(8) . . ?
C14 Nb C11 56.80(11) . . ?
C73 Nb C11 95.89(11) . . ?
C15 Nb C11 33.81(11) . . ?
C74 Nb C11 108.38(11) . . ?
C75 Nb C11 141.66(11) . . ?
C72 Nb C11 117.02(11) . . ?
C13 Nb C11 55.93(11) . . ?
C12 Nb C11 33.42(11) . . ?
C71 Nb C11 150.19(11) . . ?
C41 B1 C11 112.2(3) . . ?
C41 B1 C31 107.3(2) . . ?
C11 B1 C31 112.1(3) . . ?
C41 B1 Cl2 114.4(2) . . ?
C11 B1 Cl2 105.6(2) . . ?
C31 B1 Cl2 105.1(2) . . ?
C12 C11 C15 105.7(3) . . ?
C12 C11 B1 128.5(3) . . ?
C15 C11 B1 125.4(3) . . ?
C12 C11 Nb 71.52(18) . . ?
C15 C11 Nb 69.28(17) . . ?
B1 C11 Nb 129.1(2) . . ?
C13 C12 C11 110.0(3) . . ?
C13 C12 Nb 72.81(18) . . ?
C11 C12 Nb 75.06(18) . . ?
C13 C12 H12 125.0 . . ?
C11 C12 H12 125.0 . . ?
Nb C12 H12 118.8 . . ?
C12 C13 C14 107.6(3) . . ?
C12 C13 Nb 73.85(18) . . ?
C14 C13 Nb 70.27(19) . . ?
C12 C13 H13 126.2 . . ?
C14 C13 H13 126.2 . . ?
Nb C13 H13 121.4 . . ?
C13 C14 C15 107.7(3) . . ?
C13 C14 Nb 75.56(19) . . ?
C15 C14 Nb 73.72(18) . . ?
C13 C14 H14 126.1 . . ?
C15 C14 H14 126.1 . . ?
Nb C14 H14 116.7 . . ?
C14 C15 C11 108.9(3) . . ?
C14 C15 Nb 71.57(18) . . ?
C11 C15 Nb 76.91(18) . . ?
C14 C15 H15 125.6 . . ?
C11 C15 H15 125.6 . . ?
Nb C15 H15 117.8 . . ?
C32 C31 C36 112.8(3) . . ?
C32 C31 B1 119.6(3) . . ?
C36 C31 B1 127.5(3) . . ?
F32 C32 C33 115.6(3) . . ?
F32 C32 C31 119.8(3) . . ?
C33 C32 C31 124.5(3) . . ?
F33 C33 C34 119.8(3) . . ?
F33 C33 C32 121.0(4) . . ?
C34 C33 C32 119.2(4) . . ?
F34 C34 C35 120.6(4) . . ?
F34 C34 C33 120.0(4) . . ?
C35 C34 C33 119.4(3) . . ?
F35 C35 C36 121.3(4) . . ?
F35 C35 C34 119.8(3) . . ?
C36 C35 C34 118.9(3) . . ?
F36 C36 C35 115.2(3) . . ?
F36 C36 C31 119.7(3) . . ?
C35 C36 C31 125.1(3) . . ?
C46 C41 C42 113.1(3) . . ?
C46 C41 B1 129.3(3) . . ?
C42 C41 B1 117.6(3) . . ?
F42 C42 C43 115.3(3) . . ?
F42 C42 C41 119.7(3) . . ?
C43 C42 C41 125.0(3) . . ?
F43 C43 C44 120.4(3) . . ?
F43 C43 C42 120.9(3) . . ?
C44 C43 C42 118.8(3) . . ?
F44 C44 C45 120.5(3) . . ?
F44 C44 C43 120.5(3) . . ?
C45 C44 C43 119.0(3) . . ?
F45 C45 C44 119.7(3) . . ?
F45 C45 C46 119.7(3) . . ?
C44 C45 C46 120.6(3) . . ?
F46 C46 C45 115.1(3) . . ?
F46 C46 C41 121.4(3) . . ?
C45 C46 C41 123.5(3) . . ?
C72 C71 C75 105.6(3) . . ?
C72 C71 Si7 127.1(2) . . ?
C75 C71 Si7 126.5(2) . . ?
C72 C71 Nb 72.10(17) . . ?
C75 C71 Nb 71.60(17) . . ?
Si7 C71 Nb 128.68(15) . . ?
C73 C72 C71 109.7(3) . . ?
C73 C72 Nb 71.10(19) . . ?
C71 C72 Nb 74.44(19) . . ?
C73 C72 H72 125.1 . . ?
C71 C72 H72 125.1 . . ?
Nb C72 H72 121.0 . . ?
C72 C73 C74 107.6(3) . . ?
C72 C73 Nb 75.05(19) . . ?
C74 C73 Nb 73.45(19) . . ?
C72 C73 H73 126.2 . . ?
C74 C73 H73 126.2 . . ?
Nb C73 H73 117.4 . . ?
C75 C74 C73 107.7(3) . . ?
C75 C74 Nb 74.22(18) . . ?
C73 C74 Nb 72.25(18) . . ?
C75 C74 H74 126.1 . . ?
C73 C74 H74 126.1 . . ?
Nb C74 H74 119.3 . . ?
C74 C75 C71 109.3(3) . . ?
C74 C75 Nb 72.04(18) . . ?
C71 C75 Nb 74.46(17) . . ?
C74 C75 H75 125.4 . . ?
C71 C75 H75 125.4 . . ?
Nb C75 H75 119.9 . . ?
C77 Si7 C76 111.1(2) . . ?
C77 Si7 C78 110.80(19) . . ?
C76 Si7 C78 110.29(19) . . ?
C77 Si7 C71 108.54(16) . . ?
C76 Si7 C71 111.30(16) . . ?
C78 Si7 C71 104.60(16) . . ?
Si7 C76 H76A 109.5 . . ?
Si7 C76 H76B 109.5 . . ?
H76A C76 H76B 109.5 . . ?
Si7 C76 H76C 109.5 . . ?
H76A C76 H76C 109.5 . . ?
H76B C76 H76C 109.5 . . ?
Si7 C77 H77A 109.5 . . ?
Si7 C77 H77B 109.5 . . ?
H77A C77 H77B 109.5 . . ?
Si7 C77 H77C 109.5 . . ?
H77A C77 H77C 109.5 . . ?
H77B C77 H77C 109.5 . . ?
Si7 C78 H78A 109.5 . . ?
Si7 C78 H78B 109.5 . . ?
H78A C78 H78B 109.5 . . ?
Si7 C78 H78C 109.5 . . ?
H78A C78 H78C 109.5 . . ?
H78B C78 H78C 109.5 . . ?
C82 C81 C86 119.5(5) . . ?
C82 C81 C87 120.0(5) . . ?
C86 C81 C87 120.5(4) . . ?
C83 C82 C81 120.4(5) . . ?
C83 C82 H82 119.8 . . ?
C81 C82 H82 119.8 . . ?
C82 C83 C84 122.8(5) . . ?
C82 C83 H83 118.6 . . ?
C84 C83 H83 118.6 . . ?
C83 C84 C85 118.4(5) . . ?
C83 C84 H84 120.8 . . ?
C85 C84 H84 120.8 . . ?
C86 C85 C84 118.0(5) . . ?
C86 C85 H85 121.0 . . ?
C84 C85 H85 121.0 . . ?
C85 C86 C81 120.8(4) . . ?
C85 C86 H86 119.6 . . ?
C81 C86 H86 119.6 . . ?
C81 C87 H87A 109.5 . . ?
C81 C87 H87B 109.5 . . ?
H87A C87 H87B 109.5 . . ?
C81 C87 H87C 109.5 . . ?
H87A C87 H87C 109.5 . . ?
H87B C87 H87C 109.5 . . ?
C92 C91 C93 172(2) . 2_765 ?
C92 C91 C92 115.6(10) . 2_765 ?
C93 C91 C92 64.5(7) 2_765 2_765 ?
C92 C91 C95 64.9(7) . 2_765 ?
C93 C91 C95 116.1(10) 2_765 2_765 ?
C92 C91 C95 173(2) 2_765 2_765 ?
C92 C91 C91 60.7(7) . 2_765 ?
C93 C91 C91 118.9(11) 2_765 2_765 ?
C92 C91 C91 54.9(7) 2_765 2_765 ?
C95 C91 C91 125.0(11) 2_765 2_765 ?
C92 C91 C94 122.4(10) . 2_765 ?
C93 C91 C94 58.1(6) 2_765 2_765 ?
C92 C91 C94 121.9(9) 2_765 2_765 ?
C95 C91 C94 58.0(6) 2_765 2_765 ?
C91 C91 C94 176.9(13) 2_765 2_765 ?
C91 C92 C91 64.4(10) . 2_765 ?
C91 C92 C95 60.8(7) . 2_765 ?
C91 C92 C95 124.6(10) 2_765 2_765 ?
C91 C92 C93 119.5(10) . . ?
C91 C92 C93 55.8(7) 2_765 . ?
C95 C92 C93 165.7(17) 2_765 . ?
C91 C93 C94 67.8(7) 2_765 . ?
C91 C93 C92 59.7(6) 2_765 . ?
C94 C93 C92 126.7(10) . . ?
C93 C94 C95 110.8(8) . . ?
C93 C94 C91 54.1(7) . 2_765 ?
C95 C94 C91 56.8(7) . 2_765 ?
C91 C95 C94 65.2(7) 2_765 . ?
C91 C95 C92 54.4(6) 2_765 2_765 ?
C94 C95 C92 119.2(9) . 2_765 ?

loop_
_geom_bond_atom_site_label_1
_geom_bond_atom_site_label_2
_geom_bond_distance
_geom_bond_site_symmetry_2
_geom_bond_publ_flag
Nb Cl5 2.3367(9) . ?
Nb Cl6 2.3615(11) . ?
Nb C14 2.374(3) . ?
Nb C73 2.389(3) . ?
Nb C15 2.402(3) . ?
Nb C74 2.405(3) . ?
Nb C75 2.433(3) . ?
Nb C72 2.440(3) . ?
Nb C13 2.442(3) . ?
Nb C12 2.455(3) . ?
Nb C71 2.470(3) . ?
Nb C11 2.501(3) . ?
B1 C41 1.637(5) . ?
B1 C11 1.638(5) . ?
B1 C31 1.649(5) . ?
B1 Cl2 1.929(4) . ?
C11 C12 1.426(5) . ?
C11 C15 1.429(4) . ?
C12 C13 1.405(5) . ?
C12 H12 0.9300 . ?
C13 C14 1.416(5) . ?
C13 H13 0.9300 . ?
C14 C15 1.425(5) . ?
C14 H14 0.9300 . ?
C15 H15 0.9300 . ?
C31 C32 1.385(5) . ?
C31 C36 1.394(5) . ?
C32 F32 1.353(4) . ?
C32 C33 1.378(5) . ?
C33 F33 1.350(5) . ?
C33 C34 1.376(6) . ?
C34 F34 1.353(4) . ?
C34 C35 1.374(6) . ?
C35 F35 1.342(4) . ?
C35 C36 1.370(5) . ?
C36 F36 1.369(4) . ?
C41 C46 1.390(4) . ?
C41 C42 1.392(4) . ?
C42 F42 1.359(4) . ?
C42 C43 1.389(4) . ?
C43 F43 1.346(4) . ?
C43 C44 1.373(5) . ?
C44 F44 1.349(4) . ?
C44 C45 1.365(5) . ?
C45 F45 1.353(4) . ?
C45 C46 1.387(5) . ?
C46 F46 1.358(4) . ?
C71 C72 1.414(5) . ?
C71 C75 1.432(4) . ?
C71 Si7 1.904(3) . ?
C72 C73 1.407(5) . ?
C72 H72 0.9300 . ?
C73 C74 1.414(5) . ?
C73 H73 0.9300 . ?
C74 C75 1.404(5) . ?
C74 H74 0.9300 . ?
C75 H75 0.9300 . ?
Si7 C77 1.854(4) . ?
Si7 C76 1.861(4) . ?
Si7 C78 1.872(4) . ?
C76 H76A 0.9600 . ?
C76 H76B 0.9600 . ?
C76 H76C 0.9600 . ?
C77 H77A 0.9600 . ?
C77 H77B 0.9600 . ?
C77 H77C 0.9600 . ?
C78 H78A 0.9600 . ?
C78 H78B 0.9600 . ?
C78 H78C 0.9600 . ?
C81 C82 1.366(6) . ?
C81 C86 1.394(6) . ?
C81 C87 1.540(7) . ?
C82 C83 1.343(7) . ?
C82 H82 0.9300 . ?
C83 C84 1.366(8) . ?
C83 H83 0.9300 . ?
C84 C85 1.428(7) . ?
C84 H84 0.9300 . ?
C85 C86 1.389(7) . ?
C85 H85 0.9300 . ?
C86 H86 0.9300 . ?
C87 H87A 0.9600 . ?
C87 H87B 0.9600 . ?
C87 H87C 0.9600 . ?
C91 C92 1.274(9) . ?
C91 C93 1.300(16) 2_765 ?
C91 C92 1.357(9) 2_765 ?
C91 C95 1.368(16) 2_765 ?
C91 C91 1.40(2) 2_765 ?
C91 C94 1.485(12) 2_765 ?
C92 C91 1.357(9) 2_765 ?
C92 C95 1.419(10) 2_765 ?
C92 C93 1.419(9) . ?
C93 C91 1.300(16) 2_765 ?
C93 C94 1.362(9) . ?
C94 C95 1.387(9) . ?
C94 C91 1.485(12) 2_765 ?
C95 C91 1.368(16) 2_765 ?
C95 C92 1.419(10) 2_765 ?
